data_4026795
loop_
_publ_author_name
'Tapas Guchhait'
'Ganesan Mani'

_publ_section_title
;
 Dipyrrolylmethane-based Macrobicyclic Azacryptand: Synthesis, X-ray
 Structures, Conformational and Anion Binding Properties
;
_journal_name_full 'Journal of Organic Chemistry'
_journal_page_first 10114
_journal_page_last 10121
_journal_paper_doi 10.1021/jo201969f
_journal_volume 76
_journal_year 2011
_chemical_formula_sum 'C45 H68 N8 O4'
_chemical_formula_weight 785.07
_chemical_name_systematic
;
 ?
;
_space_group_IT_number 61
_symmetry_cell_setting orthorhombic
_symmetry_space_group_name_Hall '-P 2ac 2ab'
_symmetry_space_group_name_H-M 'P b c a'
_atom_sites_solution_hydrogens geom
_atom_sites_solution_primary direct
_atom_sites_solution_secondary difmap
_audit_creation_method SHELXL-97
_cell_angle_alpha 90.00
_cell_angle_beta 90.00
_cell_angle_gamma 90.00
_cell_formula_units_Z 16
_cell_length_a 25.823(8)
_cell_length_b 25.671(9)
_cell_length_c 26.199(9)
_cell_measurement_reflns_used 1715
_cell_measurement_temperature 110(2)
_cell_measurement_theta_max 30.17
_cell_measurement_theta_min 4.15
_cell_volume 17367(10)
_computing_cell_refinement 'Bruker FRAMBO'
_computing_data_collection 'Bruker FRAMBO'
_computing_data_reduction 'Bruker SAINT'
_computing_molecular_graphics 'Bruker SHELXTL'
_computing_publication_material 'Bruker SHELXTL'
_computing_structure_refinement 'SHELXL-97 (Sheldrick, 2008)'
_computing_structure_solution 'SHELXS-97 (Sheldrick, 2008)'
_diffrn_ambient_temperature 110(2)
_diffrn_measured_fraction_theta_full 0.985
_diffrn_measured_fraction_theta_max 0.985
_diffrn_measurement_device_type 'MWPC area detector'
_diffrn_measurement_method 'phi and omega scans'
_diffrn_radiation_monochromator graphite
_diffrn_radiation_source 'fine-focus sealed tube'
_diffrn_radiation_type CuK\a
_diffrn_radiation_wavelength 1.54178
_diffrn_reflns_av_R_equivalents 0.2923
_diffrn_reflns_av_sigmaI/netI 0.1220
_diffrn_reflns_limit_h_max 29
_diffrn_reflns_limit_h_min -29
_diffrn_reflns_limit_k_max 26
_diffrn_reflns_limit_k_min -28
_diffrn_reflns_limit_l_max 29
_diffrn_reflns_limit_l_min -29
_diffrn_reflns_number 142232
_diffrn_reflns_theta_full 60.00
_diffrn_reflns_theta_max 60.00
_diffrn_reflns_theta_min 2.96
_exptl_absorpt_coefficient_mu 0.616
_exptl_absorpt_correction_T_max 0.9939
_exptl_absorpt_correction_T_min 0.9409
_exptl_absorpt_correction_type multi-scan
_exptl_absorpt_process_details sadabs
_exptl_crystal_colour 'colorless '
_exptl_crystal_density_diffrn 1.201
_exptl_crystal_description plate
_exptl_crystal_F_000 6816
_exptl_crystal_size_max 0.10
_exptl_crystal_size_mid 0.10
_exptl_crystal_size_min 0.01
_refine_diff_density_max 0.527
_refine_diff_density_min -0.215
_refine_diff_density_rms 0.050
_refine_ls_extinction_coef 0.000301(19)
_refine_ls_extinction_expression Fc^*^=kFc[1+0.001xFc^2^\l^3^/sin(2\q)]^-1/4^
_refine_ls_extinction_method SHELXL
_refine_ls_goodness_of_fit_ref 1.033
_refine_ls_hydrogen_treatment constr
_refine_ls_matrix_type full
_refine_ls_number_parameters 1055
_refine_ls_number_reflns 12705
_refine_ls_number_restraints 0
_refine_ls_restrained_S_all 1.033
_refine_ls_R_factor_all 0.1356
_refine_ls_R_factor_gt 0.0694
_refine_ls_shift/su_max 0.001
_refine_ls_shift/su_mean 0.000
_refine_ls_structure_factor_coef Fsqd
_refine_ls_weighting_details 'calc w=1/[\s^2^(Fo^2^)+(0.0500P)^2^+0.0000P] where P=(Fo^2^+2Fc^2^)/3'
_refine_ls_weighting_scheme calc
_refine_ls_wR_factor_gt 0.1253
_refine_ls_wR_factor_ref 0.1467
_reflns_number_gt 7576
_reflns_number_total 12705
_reflns_threshold_expression >2sigma(I)
_cod_data_source_file jo201969f_si_001.cif
_cod_data_source_block compound1
_cod_original_cell_volume 17368(10)
_cod_database_code 4026795

loop_
_symmetry_equiv_pos_as_xyz
'x, y, z'
'x+1/2, -y+1/2, -z'
'-x, y+1/2, -z+1/2'
'-x+1/2, -y, z+1/2'
'-x, -y, -z'
'-x-1/2, y-1/2, z'
'x, -y-1/2, z-1/2'
'x-1/2, y, -z-1/2'

loop_
_atom_site_label
_atom_site_type_symbol
_atom_site_fract_x
_atom_site_fract_y
_atom_site_fract_z
_atom_site_U_iso_or_equiv
_atom_site_adp_type
_atom_site_occupancy
_atom_site_symmetry_multiplicity
_atom_site_calc_flag
_atom_site_refinement_flags
_atom_site_disorder_assembly
_atom_site_disorder_group
O1W O -0.08990(10) -0.33251(10) -0.36242(9) 0.0345(6) Uani 1 1 d . . .
H1W1 H -0.0853 -0.3612 -0.3781 0.052 Uiso 1 1 d R . .
H2W1 H -0.1191 -0.3344 -0.3475 0.052 Uiso 1 1 d R . .
O2W O -0.27230(11) -0.37829(11) -0.54663(10) 0.0442(7) Uani 1 1 d . . .
H1W2 H -0.2942 -0.3815 -0.5706 0.066 Uiso 1 1 d R . .
H2W2 H -0.2457 -0.3897 -0.5621 0.066 Uiso 1 1 d R . .
O3W O -0.22712(11) -0.36670(11) -0.44314(11) 0.0463(7) Uani 1 1 d . . .
H1W3 H -0.2467 -0.3703 -0.4690 0.070 Uiso 1 1 d R . .
H2W3 H -0.2521 -0.3653 -0.4220 0.070 Uiso 1 1 d R . .
O4W O -0.35087(11) -0.39652(11) -0.61804(10) 0.0463(8) Uani 1 1 d . . .
H1W4 H -0.3510 -0.3685 -0.6354 0.069 Uiso 1 1 d R . .
H2W4 H -0.3790 -0.4002 -0.6016 0.069 Uiso 1 1 d R . .
O5W O -0.11724(11) -0.47561(13) -0.29081(11) 0.0559(9) Uani 1 1 d . . .
H1W5 H -0.1133 -0.4992 -0.3132 0.084 Uiso 1 1 d R . .
H2W5 H -0.1156 -0.4510 -0.3125 0.084 Uiso 1 1 d R . .
O6W O -0.35785(12) -0.47438(14) -0.69213(11) 0.0552(11) Uani 0.952(5) 1 d P A -
O6' O -0.3861(10) -0.5386(10) -0.7079(9) -0.024(9) Uiso 0.048(5) 1 d P A -2
O7W O -0.44998(16) -0.31358(17) -0.61593(11) 0.0950(16) Uani 1 1 d . . .
H1W7 H -0.4675 -0.2869 -0.6244 0.143 Uiso 1 1 d R . .
H2W7 H -0.4274 -0.2955 -0.6003 0.143 Uiso 1 1 d R . .
O8W O 0.0040(2) -0.2753(2) -0.3613(2) 0.053(2) Uani 0.551(7) 1 d P B -1
O8' O -0.0388(2) -0.2371(3) -0.3624(2) 0.045(2) Uani 0.449(7) 1 d P B -2
N1 N -0.17657(11) -0.25861(12) -0.41881(11) 0.0278(7) Uani 1 1 d . . .
H1 H -0.1866 -0.2892 -0.4303 0.033 Uiso 1 1 calc R . .
N2 N -0.17893(11) -0.30633(12) -0.30075(11) 0.0293(7) Uani 1 1 d . . .
N3 N -0.06850(12) -0.32632(12) -0.25081(11) 0.0298(7) Uani 1 1 d . . .
H3 H -0.0593 -0.3263 -0.2832 0.036 Uiso 1 1 calc R . .
N4 N -0.22151(11) -0.42608(12) -0.32063(11) 0.0285(7) Uani 1 1 d . . .
H4 H -0.1902 -0.4378 -0.3140 0.034 Uiso 1 1 calc R . .
N5 N -0.16810(12) -0.47074(12) -0.41797(11) 0.0289(7) Uani 1 1 d . . .
H5 H -0.1818 -0.4402 -0.4252 0.035 Uiso 1 1 calc R . .
N6 N -0.05254(11) -0.41686(12) -0.42634(10) 0.0275(7) Uani 1 1 d . . .
N7 N -0.08151(11) -0.30602(12) -0.47254(11) 0.0292(7) Uani 1 1 d . . .
H7 H -0.0838 -0.2978 -0.4400 0.035 Uiso 1 1 calc R . .
N8 N -0.01053(12) -0.41311(12) -0.30632(11) 0.0294(8) Uani 1 1 d . . .
H8 H -0.0410 -0.4249 -0.2966 0.035 Uiso 1 1 calc R . .
N9 N -0.29839(11) -0.49488(12) -0.57236(11) 0.0277(7) Uani 1 1 d . . .
H9 H -0.2892 -0.4658 -0.5570 0.033 Uiso 1 1 calc R . .
N10 N -0.42231(11) -0.45797(12) -0.56099(11) 0.0267(7) Uani 1 1 d . . .
N11 N -0.47409(11) -0.43898(12) -0.67588(11) 0.0269(7) Uani 1 1 d . . .
H11 H -0.4451 -0.4496 -0.6902 0.032 Uiso 1 1 calc R . .
N12 N -0.32577(11) -0.27193(12) -0.56029(10) 0.0275(7) Uani 1 1 d . . .
H12 H -0.3110 -0.3004 -0.5486 0.033 Uiso 1 1 calc R . .
N13 N -0.30562(12) -0.31530(12) -0.67743(11) 0.0298(8) Uani 1 1 d . . .
N14 N -0.24434(11) -0.42841(12) -0.66143(11) 0.0287(8) Uani 1 1 d . . .
H14 H -0.2719 -0.4446 -0.6731 0.034 Uiso 1 1 calc R . .
N15 N -0.41411(12) -0.34115(12) -0.50954(11) 0.0289(7) Uani 1 1 d . . .
H15 H -0.4245 -0.3289 -0.5392 0.035 Uiso 1 1 calc R . .
N16 N -0.42175(11) -0.33944(12) -0.72593(10) 0.0275(7) Uani 1 1 d . . .
H16 H -0.4343 -0.3309 -0.6958 0.033 Uiso 1 1 calc R . .
C1 C -0.22163(15) -0.18513(16) -0.53162(15) 0.0388(10) Uani 1 1 d . . .
H1A H -0.2268 -0.1742 -0.4961 0.058 Uiso 1 1 calc R . .
H1B H -0.2553 -0.1922 -0.5474 0.058 Uiso 1 1 calc R . .
H1C H -0.2040 -0.1573 -0.5505 0.058 Uiso 1 1 calc R . .
C2 C -0.18867(14) -0.23429(15) -0.53286(13) 0.0296(9) Uani 1 1 d . . .
H2A H -0.1805 -0.2427 -0.5689 0.036 Uiso 1 1 calc R . .
H2B H -0.2093 -0.2635 -0.5189 0.036 Uiso 1 1 calc R . .
C3 C -0.13729(14) -0.23068(15) -0.50264(13) 0.0292(9) Uani 1 1 d . . .
C4 C -0.14939(14) -0.22217(15) -0.44667(14) 0.0281(9) Uani 1 1 d . . .
C5 C -0.18565(14) -0.23984(15) -0.37018(13) 0.0278(9) Uani 1 1 d . . .
C6 C -0.21321(14) -0.27205(15) -0.33168(14) 0.0297(9) Uani 1 1 d . . .
H6A H -0.2390 -0.2940 -0.3495 0.036 Uiso 1 1 calc R . .
H6B H -0.2323 -0.2486 -0.3083 0.036 Uiso 1 1 calc R . .
C7 C -0.14828(14) -0.27386(15) -0.26501(13) 0.0312(9) Uani 1 1 d . . .
H7A H -0.1283 -0.2482 -0.2851 0.037 Uiso 1 1 calc R . .
H7B H -0.1726 -0.2542 -0.2430 0.037 Uiso 1 1 calc R . .
C8 C -0.11198(14) -0.30277(15) -0.23197(13) 0.0273(9) Uani 1 1 d . . .
C9 C -0.04125(14) -0.34993(15) -0.21240(13) 0.0281(9) Uani 1 1 d . . .
C10 C 0.01160(14) -0.37417(15) -0.22041(13) 0.0291(9) Uani 1 1 d . . .
C11 C 0.01380(15) -0.42591(16) -0.19027(14) 0.0353(10) Uani 1 1 d . . .
H11A H 0.0033 -0.4191 -0.1545 0.042 Uiso 1 1 calc R . .
H11B H -0.0116 -0.4505 -0.2052 0.042 Uiso 1 1 calc R . .
C12 C 0.06676(16) -0.45166(17) -0.19010(16) 0.0434(11) Uani 1 1 d . . .
H12A H 0.0799 -0.4539 -0.2251 0.065 Uiso 1 1 calc R . .
H12B H 0.0639 -0.4868 -0.1757 0.065 Uiso 1 1 calc R . .
H12C H 0.0907 -0.4309 -0.1694 0.065 Uiso 1 1 calc R . .
C13 C 0.04858(17) -0.28104(17) -0.21881(16) 0.0434(11) Uani 1 1 d . . .
H13A H 0.0500 -0.2814 -0.2562 0.065 Uiso 1 1 calc R . .
H13B H 0.0774 -0.2602 -0.2054 0.065 Uiso 1 1 calc R . .
H13C H 0.0157 -0.2658 -0.2077 0.065 Uiso 1 1 calc R . .
C14 C 0.05270(15) -0.33625(15) -0.19892(14) 0.0328(9) Uani 1 1 d . . .
H14A H 0.0496 -0.3355 -0.1613 0.039 Uiso 1 1 calc R . .
H14B H 0.0875 -0.3499 -0.2073 0.039 Uiso 1 1 calc R . .
C15 C -0.11256(15) -0.31223(16) -0.18056(14) 0.0341(10) Uani 1 1 d . . .
H15A H -0.1384 -0.3010 -0.1572 0.041 Uiso 1 1 calc R . .
C16 C -0.06840(15) -0.34141(15) -0.16832(14) 0.0329(10) Uani 1 1 d . . .
H16A H -0.0590 -0.3532 -0.1352 0.039 Uiso 1 1 calc R . .
C17 C -0.21081(14) -0.34355(15) -0.27101(13) 0.0299(9) Uani 1 1 d . . .
H17A H -0.2348 -0.3236 -0.2489 0.036 Uiso 1 1 calc R . .
H17B H -0.1877 -0.3640 -0.2485 0.036 Uiso 1 1 calc R . .
C18 C -0.24155(14) -0.38010(15) -0.30277(13) 0.0276(9) Uani 1 1 d . . .
C19 C -0.25771(14) -0.45106(15) -0.35040(13) 0.0290(9) Uani 1 1 d . . .
C20 C -0.30034(15) -0.41987(16) -0.35187(14) 0.0349(10) Uani 1 1 d . . .
H20 H -0.3314 -0.4267 -0.3701 0.042 Uiso 1 1 calc R . .
C21 C -0.29028(15) -0.37553(16) -0.32152(15) 0.0347(10) Uani 1 1 d . . .
H21 H -0.3135 -0.3475 -0.3154 0.042 Uiso 1 1 calc R . .
C22 C -0.24838(15) -0.50411(15) -0.37367(14) 0.0328(10) Uani 1 1 d . . .
C23 C -0.19274(15) -0.50914(15) -0.39098(13) 0.0280(9) Uani 1 1 d . . .
C24 C -0.11962(15) -0.48595(15) -0.43226(13) 0.0300(9) Uani 1 1 d . . .
C25 C -0.11284(15) -0.53538(15) -0.41454(14) 0.0331(10) Uani 1 1 d . . .
H25 H -0.0828 -0.5563 -0.4189 0.040 Uiso 1 1 calc R . .
C26 C -0.15885(15) -0.54989(16) -0.38840(14) 0.0324(9) Uani 1 1 d . . .
H26 H -0.1650 -0.5823 -0.3720 0.039 Uiso 1 1 calc R . .
C27 C -0.08360(15) -0.45108(15) -0.45982(13) 0.0321(9) Uani 1 1 d . . .
H27A H -0.1038 -0.4291 -0.4836 0.038 Uiso 1 1 calc R . .
H27B H -0.0598 -0.4726 -0.4806 0.038 Uiso 1 1 calc R . .
C28 C -0.02136(14) -0.38111(15) -0.45820(13) 0.0295(9) Uani 1 1 d . . .
H28A H 0.0021 -0.4020 -0.4800 0.035 Uiso 1 1 calc R . .
H28B H 0.0005 -0.3594 -0.4356 0.035 Uiso 1 1 calc R . .
C29 C -0.05277(14) -0.34617(15) -0.49151(14) 0.0298(9) Uani 1 1 d . . .
C30 C -0.10634(14) -0.28020(15) -0.51123(13) 0.0298(9) Uani 1 1 d . . .
C31 C -0.10524(14) -0.18407(16) -0.52341(13) 0.0312(9) Uani 1 1 d . . .
H31A H -0.1058 -0.1856 -0.5612 0.037 Uiso 1 1 calc R . .
H31B H -0.1228 -0.1514 -0.5131 0.037 Uiso 1 1 calc R . .
C32 C -0.04948(15) -0.18097(17) -0.50630(16) 0.0419(11) Uani 1 1 d . . .
H32A H -0.0481 -0.1798 -0.4689 0.063 Uiso 1 1 calc R . .
H32B H -0.0335 -0.1494 -0.5203 0.063 Uiso 1 1 calc R . .
H32C H -0.0307 -0.2117 -0.5186 0.063 Uiso 1 1 calc R . .
C33 C -0.16457(15) -0.19178(16) -0.36779(14) 0.0333(10) Uani 1 1 d . . .
H33 H -0.1652 -0.1694 -0.3389 0.040 Uiso 1 1 calc R . .
C34 C -0.14149(14) -0.18046(15) -0.41531(13) 0.0294(9) Uani 1 1 d . . .
H34 H -0.1236 -0.1493 -0.4240 0.035 Uiso 1 1 calc R . .
C35 C -0.09311(15) -0.30427(16) -0.55585(14) 0.0346(10) Uani 1 1 d . . .
H35 H -0.1044 -0.2949 -0.5891 0.041 Uiso 1 1 calc R . .
C36 C -0.05921(15) -0.34614(16) -0.54316(14) 0.0348(10) Uani 1 1 d . . .
H36 H -0.0438 -0.3698 -0.5665 0.042 Uiso 1 1 calc R . .
C37 C -0.01704(15) -0.44929(15) -0.39529(14) 0.0311(9) Uani 1 1 d . . .
H37A H 0.0090 -0.4652 -0.4182 0.037 Uiso 1 1 calc R . .
H37B H -0.0372 -0.4779 -0.3796 0.037 Uiso 1 1 calc R . .
C38 C 0.01062(14) -0.42011(15) -0.35394(14) 0.0289(9) Uani 1 1 d . . .
C39 C 0.02264(14) -0.38514(15) -0.27609(13) 0.0279(9) Uani 1 1 d . . .
C40 C 0.06550(14) -0.37474(15) -0.30494(13) 0.0299(9) Uani 1 1 d . . .
H40 H 0.0952 -0.3559 -0.2942 0.036 Uiso 1 1 calc R . .
C41 C 0.05775(15) -0.39696(15) -0.35359(14) 0.0304(9) Uani 1 1 d . . .
H41 H 0.0815 -0.3959 -0.3813 0.036 Uiso 1 1 calc R . .
C42 C -0.25972(15) -0.54704(16) -0.33303(14) 0.0348(10) Uani 1 1 d . . .
H42A H -0.2486 -0.5811 -0.3468 0.042 Uiso 1 1 calc R . .
H42B H -0.2386 -0.5399 -0.3023 0.042 Uiso 1 1 calc R . .
C43 C -0.31635(15) -0.55085(17) -0.31738(15) 0.0391(10) Uani 1 1 d . . .
H43A H -0.3294 -0.5161 -0.3087 0.059 Uiso 1 1 calc R . .
H43B H -0.3195 -0.5738 -0.2876 0.059 Uiso 1 1 calc R . .
H43C H -0.3366 -0.5651 -0.3457 0.059 Uiso 1 1 calc R . .
C44 C -0.28493(16) -0.51072(16) -0.42049(15) 0.0368(10) Uani 1 1 d . . .
H44A H -0.3211 -0.5050 -0.4092 0.044 Uiso 1 1 calc R . .
H44B H -0.2766 -0.4834 -0.4458 0.044 Uiso 1 1 calc R . .
C45 C -0.28164(16) -0.56323(16) -0.44636(15) 0.0377(10) Uani 1 1 d . . .
H45A H -0.2455 -0.5707 -0.4551 0.057 Uiso 1 1 calc R . .
H45B H -0.3026 -0.5628 -0.4775 0.057 Uiso 1 1 calc R . .
H45C H -0.2947 -0.5902 -0.4232 0.057 Uiso 1 1 calc R . .
C46 C -0.20311(19) -0.53253(19) -0.70825(15) 0.0502(12) Uani 1 1 d . . .
H46A H -0.2407 -0.5371 -0.7106 0.075 Uiso 1 1 calc R . .
H46B H -0.1859 -0.5575 -0.7308 0.075 Uiso 1 1 calc R . .
H46C H -0.1939 -0.4970 -0.7185 0.075 Uiso 1 1 calc R . .
C47 C -0.18589(16) -0.54168(17) -0.65407(14) 0.0388(10) Uani 1 1 d . . .
H47A H -0.1479 -0.5366 -0.6524 0.047 Uiso 1 1 calc R . .
H47B H -0.1930 -0.5785 -0.6453 0.047 Uiso 1 1 calc R . .
C48 C -0.21113(15) -0.50694(15) -0.61325(14) 0.0304(9) Uani 1 1 d . . .
C49 C -0.26686(15) -0.52318(15) -0.60434(13) 0.0297(9) Uani 1 1 d . . .
C50 C -0.34623(14) -0.51810(15) -0.56757(13) 0.0290(9) Uani 1 1 d . . .
C51 C -0.38722(14) -0.49493(15) -0.53484(14) 0.0310(9) Uani 1 1 d . . .
H51A H -0.4083 -0.5235 -0.5203 0.037 Uiso 1 1 calc R . .
H51B H -0.3704 -0.4766 -0.5060 0.037 Uiso 1 1 calc R . .
C52 C -0.45810(14) -0.48671(15) -0.59460(13) 0.0293(9) Uani 1 1 d . . .
H52A H -0.4814 -0.5082 -0.5732 0.035 Uiso 1 1 calc R . .
H52B H -0.4377 -0.5106 -0.6164 0.035 Uiso 1 1 calc R . .
C53 C -0.49004(14) -0.45261(15) -0.62780(13) 0.0276(9) Uani 1 1 d . . .
C54 C -0.50938(14) -0.40664(15) -0.69843(13) 0.0281(9) Uani 1 1 d . . .
C55 C -0.50204(14) -0.38808(15) -0.75270(14) 0.0311(9) Uani 1 1 d . . .
C56 C -0.51332(15) -0.43403(16) -0.78976(14) 0.0336(10) Uani 1 1 d . . .
H56A H -0.5044 -0.4229 -0.8248 0.040 Uiso 1 1 calc R . .
H56B H -0.4903 -0.4634 -0.7807 0.040 Uiso 1 1 calc R . .
C57 C -0.56885(16) -0.45345(17) -0.78968(15) 0.0430(11) Uani 1 1 d . . .
H57A H -0.5805 -0.4585 -0.7544 0.064 Uiso 1 1 calc R . .
H57B H -0.5708 -0.4866 -0.8081 0.064 Uiso 1 1 calc R . .
H57C H -0.5911 -0.4278 -0.8065 0.064 Uiso 1 1 calc R . .
C58 C -0.44902(17) -0.23639(18) -0.41390(15) 0.0462(11) Uani 1 1 d . . .
H58A H -0.4551 -0.2738 -0.4098 0.069 Uiso 1 1 calc R . .
H58B H -0.4817 -0.2175 -0.4095 0.069 Uiso 1 1 calc R . .
H58C H -0.4241 -0.2246 -0.3882 0.069 Uiso 1 1 calc R . .
C59 C -0.42732(15) -0.22572(17) -0.46741(14) 0.0350(10) Uani 1 1 d . . .
H59A H -0.4206 -0.1879 -0.4708 0.042 Uiso 1 1 calc R . .
H59B H -0.4538 -0.2353 -0.4930 0.042 Uiso 1 1 calc R . .
C60 C -0.37627(14) -0.25612(15) -0.47948(14) 0.0291(9) Uani 1 1 d . . .
C61 C -0.33265(16) -0.24030(16) -0.44207(14) 0.0344(10) Uani 1 1 d . . .
H61A H -0.3408 -0.2548 -0.4080 0.041 Uiso 1 1 calc R . .
H61B H -0.2999 -0.2565 -0.4537 0.041 Uiso 1 1 calc R . .
C62 C -0.32399(17) -0.18200(17) -0.43662(16) 0.0444(11) Uani 1 1 d . . .
H62A H -0.3190 -0.1665 -0.4705 0.067 Uiso 1 1 calc R . .
H62B H -0.2932 -0.1757 -0.4157 0.067 Uiso 1 1 calc R . .
H62C H -0.3542 -0.1661 -0.4202 0.067 Uiso 1 1 calc R . .
C63 C -0.36096(14) -0.24225(15) -0.53363(13) 0.0283(9) Uani 1 1 d . . .
C64 C -0.31704(14) -0.25084(15) -0.60772(13) 0.0274(9) Uani 1 1 d . . .
C65 C -0.28103(14) -0.27514(15) -0.64453(13) 0.0277(9) Uani 1 1 d . . .
H65A H -0.2522 -0.2914 -0.6254 0.033 Uiso 1 1 calc R . .
H65B H -0.2662 -0.2476 -0.6666 0.033 Uiso 1 1 calc R . .
C66 C -0.26518(14) -0.34446(15) -0.70511(13) 0.0295(9) Uani 1 1 d . . .
H66A H -0.2430 -0.3192 -0.7235 0.035 Uiso 1 1 calc R . .
H66B H -0.2822 -0.3667 -0.7310 0.035 Uiso 1 1 calc R . .
C67 C -0.23153(15) -0.37790(15) -0.67280(14) 0.0306(9) Uani 1 1 d . . .
C68 C -0.20849(14) -0.45031(16) -0.62942(13) 0.0298(9) Uani 1 1 d . . .
C69 C -0.34520(15) -0.56150(16) -0.59782(14) 0.0339(10) Uani 1 1 d . . .
H69 H -0.3729 -0.5853 -0.6027 0.041 Uiso 1 1 calc R . .
C70 C -0.29561(15) -0.56475(16) -0.62058(14) 0.0342(10) Uani 1 1 d . . .
H70 H -0.2842 -0.5913 -0.6433 0.041 Uiso 1 1 calc R . .
C71 C -0.45322(14) -0.42900(15) -0.52244(13) 0.0303(9) Uani 1 1 d . . .
H71A H -0.4817 -0.4105 -0.5402 0.036 Uiso 1 1 calc R . .
H71B H -0.4691 -0.4544 -0.4987 0.036 Uiso 1 1 calc R . .
C72 C -0.42328(14) -0.39064(15) -0.49230(13) 0.0288(9) Uani 1 1 d . . .
C73 C -0.38639(14) -0.31327(15) -0.47404(13) 0.0289(9) Uani 1 1 d . . .
C74 C -0.37649(15) -0.34689(16) -0.43373(14) 0.0341(10) Uani 1 1 d . . .
H74 H -0.3572 -0.3391 -0.4038 0.041 Uiso 1 1 calc R . .
C75 C -0.40052(16) -0.39505(16) -0.44566(14) 0.0373(10) Uani 1 1 d . . .
H75 H -0.4007 -0.4252 -0.4247 0.045 Uiso 1 1 calc R . .
C76 C -0.44705(14) -0.36970(15) -0.76135(13) 0.0278(9) Uani 1 1 d . . .
C77 C -0.37416(14) -0.32435(14) -0.74422(13) 0.0254(9) Uani 1 1 d . . .
C78 C -0.33987(14) -0.28879(15) -0.71430(13) 0.0307(9) Uani 1 1 d . . .
H78A H -0.3182 -0.2687 -0.7384 0.037 Uiso 1 1 calc R . .
H78B H -0.3618 -0.2637 -0.6955 0.037 Uiso 1 1 calc R . .
C79 C -0.36902(15) -0.34551(16) -0.79143(14) 0.0343(10) Uani 1 1 d . . .
H79 H -0.3400 -0.3419 -0.8135 0.041 Uiso 1 1 calc R . .
C80 C -0.41479(15) -0.37388(16) -0.80181(14) 0.0347(10) Uani 1 1 d . . .
H80 H -0.4217 -0.3928 -0.8322 0.042 Uiso 1 1 calc R . .
C81 C -0.54059(15) -0.34270(15) -0.76265(13) 0.0319(9) Uani 1 1 d . . .
H81A H -0.5757 -0.3542 -0.7524 0.038 Uiso 1 1 calc R . .
H81B H -0.5310 -0.3130 -0.7405 0.038 Uiso 1 1 calc R . .
C82 C -0.54281(16) -0.32371(16) -0.81732(14) 0.0377(10) Uani 1 1 d . . .
H82A H -0.5076 -0.3167 -0.8295 0.057 Uiso 1 1 calc R . .
H82B H -0.5634 -0.2917 -0.8190 0.057 Uiso 1 1 calc R . .
H82C H -0.5588 -0.3505 -0.8388 0.057 Uiso 1 1 calc R . .
C83 C -0.54823(14) -0.39880(15) -0.66398(14) 0.0299(9) Uani 1 1 d . . .
H83 H -0.5779 -0.3775 -0.6689 0.036 Uiso 1 1 calc R . .
C84 C -0.53646(15) -0.42812(15) -0.61949(13) 0.0312(9) Uani 1 1 d . . .
H84 H -0.5570 -0.4303 -0.5895 0.037 Uiso 1 1 calc R . .
C85 C -0.18032(15) -0.51276(16) -0.56265(14) 0.0364(10) Uani 1 1 d . . .
H85A H -0.1447 -0.4995 -0.5681 0.044 Uiso 1 1 calc R . .
H85B H -0.1968 -0.4906 -0.5364 0.044 Uiso 1 1 calc R . .
C86 C -0.17699(16) -0.56858(16) -0.54217(15) 0.0408(11) Uani 1 1 d . . .
H86A H -0.2119 -0.5832 -0.5393 0.061 Uiso 1 1 calc R . .
H86B H -0.1605 -0.5683 -0.5085 0.061 Uiso 1 1 calc R . .
H86C H -0.1564 -0.5899 -0.5656 0.061 Uiso 1 1 calc R . .
C87 C -0.17210(15) -0.41215(16) -0.61946(14) 0.0349(10) Uani 1 1 d . . .
H87 H -0.1427 -0.4154 -0.5979 0.042 Uiso 1 1 calc R . .
C88 C -0.18665(15) -0.36740(16) -0.64735(15) 0.0354(10) Uani 1 1 d . . .
H88 H -0.1683 -0.3354 -0.6482 0.042 Uiso 1 1 calc R . .
C89 C -0.34723(15) -0.20740(15) -0.61099(14) 0.0318(9) Uani 1 1 d . . .
H89 H -0.3492 -0.1845 -0.6394 0.038 Uiso 1 1 calc R . .
C90 C -0.37515(15) -0.20232(15) -0.56470(14) 0.0321(9) Uani 1 1 d . . .
H90 H -0.3995 -0.1757 -0.5568 0.038 Uiso 1 1 calc R . .

loop_
_atom_site_aniso_label
_atom_site_aniso_U_11
_atom_site_aniso_U_22
_atom_site_aniso_U_33
_atom_site_aniso_U_23
_atom_site_aniso_U_13
_atom_site_aniso_U_12
O1W 0.0385(16) 0.0338(18) 0.0312(15) -0.0034(11) 0.0026(12) 0.0032(12)
O2W 0.0543(19) 0.040(2) 0.0381(16) -0.0067(13) -0.0075(14) 0.0050(14)
O3W 0.0515(19) 0.044(2) 0.0438(17) 0.0002(13) -0.0003(15) 0.0001(14)
O4W 0.0465(18) 0.042(2) 0.0508(18) 0.0112(14) -0.0012(15) -0.0086(13)
O5W 0.051(2) 0.058(2) 0.059(2) -0.0134(16) -0.0031(16) 0.0052(15)
O6W 0.047(2) 0.074(3) 0.045(2) -0.0107(16) -0.0021(16) 0.0091(16)
O7W 0.108(3) 0.146(4) 0.0306(18) -0.011(2) -0.0118(19) 0.087(3)
O8W 0.057(4) 0.037(4) 0.065(4) 0.011(3) -0.004(3) -0.010(3)
O8' 0.038(4) 0.052(5) 0.045(4) 0.006(3) 0.003(3) 0.001(3)
N1 0.0317(19) 0.025(2) 0.0265(17) 0.0006(13) 0.0018(15) -0.0013(13)
N2 0.0314(18) 0.030(2) 0.0268(17) 0.0006(13) 0.0002(15) -0.0013(14)
N3 0.0355(19) 0.034(2) 0.0199(16) 0.0005(13) -0.0010(14) -0.0002(14)
N4 0.0267(18) 0.026(2) 0.0331(18) 0.0005(14) -0.0005(15) 0.0004(14)
N5 0.0331(19) 0.027(2) 0.0269(17) 0.0003(13) -0.0004(15) 0.0028(14)
N6 0.0322(18) 0.030(2) 0.0200(16) 0.0000(13) -0.0017(14) 0.0007(14)
N7 0.0350(19) 0.033(2) 0.0197(16) 0.0004(13) 0.0026(14) 0.0025(15)
N8 0.0303(18) 0.033(2) 0.0252(18) -0.0001(14) 0.0043(15) -0.0022(14)
N9 0.0320(19) 0.026(2) 0.0256(17) 0.0009(13) -0.0002(14) 0.0015(14)
N10 0.0314(18) 0.025(2) 0.0239(16) 0.0002(13) -0.0021(14) -0.0019(13)
N11 0.0323(19) 0.027(2) 0.0212(16) -0.0028(13) 0.0026(14) 0.0013(14)
N12 0.0346(19) 0.026(2) 0.0222(17) 0.0027(13) 0.0018(15) 0.0047(14)
N13 0.0334(19) 0.029(2) 0.0273(17) -0.0006(14) -0.0019(15) -0.0018(14)
N14 0.0266(18) 0.031(2) 0.0283(17) -0.0003(13) -0.0007(14) 0.0007(14)
N15 0.0338(19) 0.032(2) 0.0211(16) 0.0055(14) -0.0067(14) -0.0004(14)
N16 0.0348(19) 0.030(2) 0.0179(16) -0.0007(13) 0.0017(14) 0.0007(14)
C1 0.036(2) 0.035(3) 0.046(3) 0.0028(19) -0.008(2) -0.0038(18)
C2 0.036(2) 0.031(3) 0.022(2) 0.0028(16) 0.0004(18) -0.0021(17)
C3 0.035(2) 0.029(3) 0.024(2) 0.0016(15) -0.0012(18) -0.0019(17)
C4 0.028(2) 0.026(2) 0.030(2) 0.0035(17) -0.0035(18) -0.0013(16)
C5 0.028(2) 0.026(3) 0.029(2) 0.0003(16) 0.0018(18) 0.0027(16)
C6 0.035(2) 0.026(3) 0.028(2) -0.0019(16) -0.0023(18) 0.0053(17)
C7 0.033(2) 0.033(3) 0.027(2) -0.0033(16) 0.0010(18) 0.0001(17)
C8 0.029(2) 0.026(2) 0.026(2) -0.0070(16) 0.0017(18) -0.0015(16)
C9 0.034(2) 0.023(2) 0.028(2) -0.0003(16) -0.0051(19) -0.0062(16)
C10 0.034(2) 0.029(3) 0.024(2) 0.0003(16) -0.0002(17) -0.0009(17)
C11 0.042(3) 0.034(3) 0.030(2) 0.0055(17) -0.0019(19) -0.0025(18)
C12 0.054(3) 0.035(3) 0.041(2) 0.0083(19) -0.004(2) 0.009(2)
C13 0.051(3) 0.037(3) 0.042(3) -0.0049(19) 0.003(2) -0.009(2)
C14 0.038(2) 0.031(3) 0.030(2) -0.0046(17) -0.0030(18) -0.0027(17)
C15 0.036(2) 0.042(3) 0.024(2) -0.0032(17) 0.0049(18) -0.0021(19)
C16 0.039(3) 0.036(3) 0.023(2) 0.0017(17) -0.0007(19) -0.0038(18)
C17 0.034(2) 0.033(3) 0.023(2) 0.0025(17) 0.0032(18) -0.0013(17)
C18 0.029(2) 0.029(3) 0.025(2) 0.0029(16) 0.0049(18) 0.0012(17)
C19 0.030(2) 0.028(3) 0.029(2) 0.0041(17) -0.0027(18) -0.0032(17)
C20 0.035(2) 0.035(3) 0.034(2) 0.0027(18) -0.0052(19) -0.0073(18)
C21 0.036(2) 0.031(3) 0.037(2) 0.0030(18) 0.002(2) 0.0026(18)
C22 0.038(2) 0.033(3) 0.028(2) 0.0023(17) -0.0012(19) 0.0019(17)
C23 0.036(2) 0.024(3) 0.023(2) 0.0010(16) -0.0020(18) -0.0040(17)
C24 0.037(2) 0.028(3) 0.025(2) -0.0045(16) -0.0009(18) 0.0002(17)
C25 0.033(2) 0.029(3) 0.037(2) -0.0005(18) -0.0026(19) 0.0060(17)
C26 0.039(3) 0.025(3) 0.033(2) 0.0029(17) -0.0059(19) -0.0005(18)
C27 0.038(2) 0.030(3) 0.028(2) 0.0000(16) -0.0031(18) 0.0026(18)
C28 0.029(2) 0.032(3) 0.028(2) -0.0005(16) 0.0054(17) 0.0017(17)
C29 0.025(2) 0.036(3) 0.028(2) -0.0009(17) -0.0005(17) -0.0045(17)
C30 0.030(2) 0.036(3) 0.024(2) 0.0060(17) -0.0003(18) -0.0034(17)
C31 0.034(2) 0.037(3) 0.022(2) 0.0052(16) 0.0028(18) -0.0026(17)
C32 0.042(3) 0.041(3) 0.043(3) 0.0028(19) -0.003(2) -0.011(2)
C33 0.040(2) 0.031(3) 0.030(2) -0.0041(17) 0.0011(19) -0.0014(18)
C34 0.033(2) 0.026(3) 0.028(2) 0.0044(17) -0.0033(18) -0.0032(16)
C35 0.043(3) 0.039(3) 0.022(2) 0.0025(17) -0.0018(19) 0.0014(19)
C36 0.039(3) 0.037(3) 0.029(2) -0.0025(17) -0.0010(19) 0.0016(18)
C37 0.033(2) 0.031(3) 0.029(2) 0.0011(17) -0.0017(18) 0.0022(17)
C38 0.034(2) 0.024(2) 0.029(2) 0.0046(16) 0.0008(19) 0.0058(17)
C39 0.031(2) 0.029(3) 0.024(2) -0.0014(16) -0.0056(18) 0.0012(16)
C40 0.027(2) 0.037(3) 0.025(2) 0.0039(17) -0.0059(18) -0.0029(17)
C41 0.030(2) 0.033(3) 0.028(2) 0.0058(17) 0.0056(18) 0.0056(17)
C42 0.042(3) 0.030(3) 0.032(2) 0.0004(17) -0.0009(19) -0.0055(18)
C43 0.044(3) 0.037(3) 0.036(2) -0.0025(18) 0.001(2) -0.0110(19)
C44 0.042(3) 0.031(3) 0.038(2) 0.0026(18) -0.004(2) -0.0003(18)
C45 0.047(3) 0.032(3) 0.034(2) -0.0037(18) -0.005(2) -0.0042(18)
C46 0.070(3) 0.049(3) 0.031(2) -0.0040(19) 0.009(2) 0.009(2)
C47 0.042(3) 0.037(3) 0.037(2) -0.0025(18) 0.007(2) 0.0041(18)
C48 0.034(2) 0.029(3) 0.028(2) 0.0028(16) 0.0080(18) 0.0029(17)
C49 0.035(2) 0.027(3) 0.027(2) 0.0017(16) 0.0001(18) 0.0054(18)
C50 0.034(2) 0.031(3) 0.022(2) 0.0072(17) -0.0037(17) -0.0026(17)
C51 0.032(2) 0.036(3) 0.025(2) 0.0070(16) -0.0002(18) -0.0016(17)
C52 0.031(2) 0.029(3) 0.028(2) 0.0027(16) -0.0009(17) -0.0018(17)
C53 0.028(2) 0.029(3) 0.026(2) -0.0041(16) 0.0013(17) -0.0025(17)
C54 0.028(2) 0.032(3) 0.024(2) 0.0016(16) -0.0015(18) 0.0013(17)
C55 0.033(2) 0.033(3) 0.027(2) 0.0006(17) -0.0017(18) 0.0000(17)
C56 0.041(2) 0.033(3) 0.027(2) -0.0013(16) -0.0062(18) -0.0008(18)
C57 0.049(3) 0.041(3) 0.039(2) -0.0072(19) -0.007(2) -0.006(2)
C58 0.051(3) 0.050(3) 0.037(2) -0.0023(19) 0.010(2) 0.011(2)
C59 0.036(2) 0.039(3) 0.030(2) -0.0010(17) 0.0028(18) 0.0010(18)
C60 0.035(2) 0.026(3) 0.026(2) -0.0037(16) 0.0021(18) 0.0008(17)
C61 0.041(2) 0.033(3) 0.029(2) 0.0002(17) -0.0017(19) -0.0023(18)
C62 0.050(3) 0.037(3) 0.046(3) -0.003(2) -0.006(2) -0.009(2)
C63 0.029(2) 0.029(3) 0.026(2) -0.0045(17) -0.0025(17) -0.0026(16)
C64 0.026(2) 0.030(3) 0.027(2) -0.0019(16) -0.0041(17) -0.0043(17)
C65 0.027(2) 0.030(3) 0.026(2) 0.0014(16) -0.0016(17) -0.0056(16)
C66 0.034(2) 0.030(3) 0.025(2) 0.0021(16) 0.0052(17) 0.0054(17)
C67 0.034(2) 0.028(3) 0.029(2) -0.0016(17) 0.0033(19) -0.0024(17)
C68 0.029(2) 0.039(3) 0.021(2) -0.0059(17) 0.0029(18) 0.0052(18)
C69 0.038(3) 0.030(3) 0.034(2) 0.0028(18) -0.0032(19) -0.0012(17)
C70 0.040(3) 0.028(3) 0.034(2) -0.0033(17) -0.002(2) 0.0038(18)
C71 0.031(2) 0.032(3) 0.028(2) 0.0019(17) -0.0012(18) -0.0021(17)
C72 0.032(2) 0.030(3) 0.025(2) -0.0001(16) 0.0027(18) -0.0014(16)
C73 0.027(2) 0.037(3) 0.022(2) -0.0025(17) 0.0014(17) 0.0034(17)
C74 0.044(3) 0.032(3) 0.026(2) 0.0018(17) -0.0106(19) -0.0028(18)
C75 0.050(3) 0.032(3) 0.029(2) 0.0057(17) -0.004(2) -0.0012(19)
C76 0.034(2) 0.024(2) 0.025(2) -0.0008(16) -0.0032(18) 0.0003(16)
C77 0.031(2) 0.024(2) 0.021(2) 0.0038(15) 0.0014(17) 0.0041(16)
C78 0.033(2) 0.034(3) 0.025(2) 0.0002(16) 0.0009(17) 0.0016(17)
C79 0.035(2) 0.037(3) 0.030(2) -0.0008(17) 0.0062(18) 0.0006(18)
C80 0.039(2) 0.038(3) 0.027(2) -0.0085(17) -0.0001(19) -0.0044(19)
C81 0.035(2) 0.034(3) 0.026(2) 0.0002(17) -0.0015(18) -0.0003(17)
C82 0.041(3) 0.033(3) 0.039(2) 0.0087(18) -0.002(2) -0.0016(18)
C83 0.029(2) 0.029(3) 0.032(2) -0.0016(16) -0.0030(19) 0.0020(16)
C84 0.036(2) 0.036(3) 0.021(2) 0.0005(17) 0.0034(18) -0.0028(18)
C85 0.034(2) 0.045(3) 0.030(2) 0.0008(18) 0.0032(19) 0.0023(18)
C86 0.048(3) 0.038(3) 0.037(2) 0.0083(18) -0.001(2) 0.0080(19)
C87 0.033(2) 0.036(3) 0.036(2) -0.0026(18) -0.0070(19) 0.0015(18)
C88 0.032(2) 0.032(3) 0.042(2) 0.0024(19) 0.001(2) -0.0033(17)
C89 0.046(3) 0.026(3) 0.023(2) 0.0060(16) -0.0013(19) 0.0005(18)
C90 0.036(2) 0.028(3) 0.033(2) 0.0010(17) -0.0042(19) 0.0003(17)

loop_
_atom_type_symbol
_atom_type_description
_atom_type_scat_dispersion_real
_atom_type_scat_dispersion_imag
_atom_type_scat_source
C C 0.0181 0.0091 'International Tables Vol C Tables 4.2.6.8 and 6.1.1.4'
H H 0.0000 0.0000 'International Tables Vol C Tables 4.2.6.8 and 6.1.1.4'
N N 0.0311 0.0180 'International Tables Vol C Tables 4.2.6.8 and 6.1.1.4'
O O 0.0492 0.0322 'International Tables Vol C Tables 4.2.6.8 and 6.1.1.4'

loop_
_geom_angle_atom_site_label_1
_geom_angle_atom_site_label_2
_geom_angle_atom_site_label_3
_geom_angle
H1W1 O1W H2W1 107.3
H1W2 O2W H2W2 98.6
H1W3 O3W H2W3 94.2
H1W4 O4W H2W4 111.1
H1W5 O5W H2W5 93.5
H1W7 O7W H2W7 92.9
C4 N1 C5 109.7(3)
C4 N1 H1 125.1
C5 N1 H1 125.1
C17 N2 C7 109.1(3)
C17 N2 C6 109.7(3)
C7 N2 C6 109.2(3)
C8 N3 C9 110.6(3)
C8 N3 H3 124.7
C9 N3 H3 124.7
C18 N4 C19 109.8(3)
C18 N4 H4 125.1
C19 N4 H4 125.1
C24 N5 C23 111.2(3)
C24 N5 H5 124.4
C23 N5 H5 124.4
C28 N6 C27 109.2(3)
C28 N6 C37 108.8(3)
C27 N6 C37 109.1(3)
C29 N7 C30 110.5(3)
C29 N7 H7 124.7
C30 N7 H7 124.7
C39 N8 C38 110.2(3)
C39 N8 H8 124.9
C38 N8 H8 124.9
C50 N9 C49 111.0(3)
C50 N9 H9 124.5
C49 N9 H9 124.5
C52 N10 C51 109.8(3)
C52 N10 C71 108.6(3)
C51 N10 C71 109.6(3)
C54 N11 C53 110.6(3)
C54 N11 H11 124.7
C53 N11 H11 124.7
C64 N12 C63 110.4(3)
C64 N12 H12 124.8
C63 N12 H12 124.8
C66 N13 C78 109.7(3)
C66 N13 C65 109.5(3)
C78 N13 C65 108.4(3)
C67 N14 C68 111.0(3)
C67 N14 H14 124.5
C68 N14 H14 124.5
C72 N15 C73 110.5(3)
C72 N15 H15 124.8
C73 N15 H15 124.8
C77 N16 C76 110.4(3)
C77 N16 H16 124.8
C76 N16 H16 124.8
C2 C1 H1A 109.5
C2 C1 H1B 109.5
H1A C1 H1B 109.5
C2 C1 H1C 109.5
H1A C1 H1C 109.5
H1B C1 H1C 109.5
C1 C2 C3 114.8(3)
C1 C2 H2A 108.6
C3 C2 H2A 108.6
C1 C2 H2B 108.6
C3 C2 H2B 108.6
H2A C2 H2B 107.6
C4 C3 C30 111.9(3)
C4 C3 C2 109.1(3)
C30 C3 C2 109.0(3)
C4 C3 C31 109.7(3)
C30 C3 C31 108.2(3)
C2 C3 C31 108.9(3)
C34 C4 N1 106.8(3)
C34 C4 C3 131.7(3)
N1 C4 C3 121.3(3)
C33 C5 N1 107.0(3)
C33 C5 C6 132.1(3)
N1 C5 C6 120.9(3)
C5 C6 N2 114.4(3)
C5 C6 H6A 108.6
N2 C6 H6A 108.6
C5 C6 H6B 108.6
N2 C6 H6B 108.6
H6A C6 H6B 107.6
C8 C7 N2 115.3(3)
C8 C7 H7A 108.5
N2 C7 H7A 108.5
C8 C7 H7B 108.5
N2 C7 H7B 108.5
H7A C7 H7B 107.5
N3 C8 C15 106.6(3)
N3 C8 C7 122.1(3)
C15 C8 C7 131.2(3)
N3 C9 C16 106.6(3)
N3 C9 C10 122.9(3)
C16 C9 C10 130.1(3)
C39 C10 C9 112.3(3)
C39 C10 C14 109.8(3)
C9 C10 C14 108.0(3)
C39 C10 C11 109.0(3)
C9 C10 C11 108.4(3)
C14 C10 C11 109.2(3)
C12 C11 C10 114.1(3)
C12 C11 H11A 108.7
C10 C11 H11A 108.7
C12 C11 H11B 108.7
C10 C11 H11B 108.7
H11A C11 H11B 107.6
C11 C12 H12A 109.5
C11 C12 H12B 109.5
H12A C12 H12B 109.5
C11 C12 H12C 109.5
H12A C12 H12C 109.5
H12B C12 H12C 109.5
C14 C13 H13A 109.5
C14 C13 H13B 109.5
H13A C13 H13B 109.5
C14 C13 H13C 109.5
H13A C13 H13C 109.5
H13B C13 H13C 109.5
C13 C14 C10 114.6(3)
C13 C14 H14A 108.6
C10 C14 H14A 108.6
C13 C14 H14B 108.6
C10 C14 H14B 108.6
H14A C14 H14B 107.6
C8 C15 C16 108.1(3)
C8 C15 H15A 125.9
C16 C15 H15A 125.9
C9 C16 C15 108.0(3)
C9 C16 H16A 126.0
C15 C16 H16A 126.0
N2 C17 C18 114.2(3)
N2 C17 H17A 108.7
C18 C17 H17A 108.7
N2 C17 H17B 108.7
C18 C17 H17B 108.7
H17A C17 H17B 107.6
C21 C18 N4 107.5(3)
C21 C18 C17 130.1(4)
N4 C18 C17 122.3(3)
C20 C19 N4 106.9(3)
C20 C19 C22 130.3(3)
N4 C19 C22 122.7(3)
C19 C20 C21 108.0(4)
C19 C20 H20 126.0
C21 C20 H20 126.0
C18 C21 C20 107.7(4)
C18 C21 H21 126.1
C20 C21 H21 126.1
C19 C22 C23 110.5(3)
C19 C22 C44 108.6(3)
C23 C22 C44 109.3(3)
C19 C22 C42 109.4(3)
C23 C22 C42 108.8(3)
C44 C22 C42 110.3(3)
C26 C23 N5 106.2(3)
C26 C23 C22 131.3(4)
N5 C23 C22 122.3(3)
N5 C24 C25 106.9(3)
N5 C24 C27 122.5(4)
C25 C24 C27 130.5(4)
C24 C25 C26 107.5(3)
C24 C25 H25 126.2
C26 C25 H25 126.2
C23 C26 C25 108.1(4)
C23 C26 H26 125.9
C25 C26 H26 125.9
C24 C27 N6 114.3(3)
C24 C27 H27A 108.7
N6 C27 H27A 108.7
C24 C27 H27B 108.7
N6 C27 H27B 108.7
H27A C27 H27B 107.6
N6 C28 C29 114.0(3)
N6 C28 H28A 108.7
C29 C28 H28A 108.7
N6 C28 H28B 108.7
C29 C28 H28B 108.7
H28A C28 H28B 107.6
N7 C29 C36 107.2(3)
N7 C29 C28 122.5(3)
C36 C29 C28 130.4(4)
C35 C30 N7 107.3(3)
C35 C30 C3 129.6(3)
N7 C30 C3 122.8(3)
C32 C31 C3 116.4(3)
C32 C31 H31A 108.2
C3 C31 H31A 108.2
C32 C31 H31B 108.2
C3 C31 H31B 108.2
H31A C31 H31B 107.3
C31 C32 H32A 109.5
C31 C32 H32B 109.5
H32A C32 H32B 109.5
C31 C32 H32C 109.5
H32A C32 H32C 109.5
H32B C32 H32C 109.5
C5 C33 C34 108.5(3)
C5 C33 H33 125.7
C34 C33 H33 125.7
C4 C34 C33 107.8(3)
C4 C34 H34 126.1
C33 C34 H34 126.1
C30 C35 C36 107.2(3)
C30 C35 H35 126.4
C36 C35 H35 126.4
C29 C36 C35 107.9(4)
C29 C36 H36 126.1
C35 C36 H36 126.1
N6 C37 C38 114.3(3)
N6 C37 H37A 108.7
C38 C37 H37A 108.7
N6 C37 H37B 108.7
C38 C37 H37B 108.7
H37A C37 H37B 107.6
C41 C38 N8 107.1(3)
C41 C38 C37 130.7(3)
N8 C38 C37 122.2(3)
C40 C39 N8 106.8(3)
C40 C39 C10 130.5(3)
N8 C39 C10 122.5(3)
C39 C40 C41 107.8(3)
C39 C40 H40 126.1
C41 C40 H40 126.1
C38 C41 C40 108.1(3)
C38 C41 H41 125.9
C40 C41 H41 125.9
C43 C42 C22 114.2(3)
C43 C42 H42A 108.7
C22 C42 H42A 108.7
C43 C42 H42B 108.7
C22 C42 H42B 108.7
H42A C42 H42B 107.6
C42 C43 H43A 109.5
C42 C43 H43B 109.5
H43A C43 H43B 109.5
C42 C43 H43C 109.5
H43A C43 H43C 109.5
H43B C43 H43C 109.5
C45 C44 C22 114.6(3)
C45 C44 H44A 108.6
C22 C44 H44A 108.6
C45 C44 H44B 108.6
C22 C44 H44B 108.6
H44A C44 H44B 107.6
C44 C45 H45A 109.5
C44 C45 H45B 109.5
H45A C45 H45B 109.5
C44 C45 H45C 109.5
H45A C45 H45C 109.5
H45B C45 H45C 109.5
C47 C46 H46A 109.5
C47 C46 H46B 109.5
H46A C46 H46B 109.5
C47 C46 H46C 109.5
H46A C46 H46C 109.5
H46B C46 H46C 109.5
C46 C47 C48 116.1(3)
C46 C47 H47A 108.3
C48 C47 H47A 108.3
C46 C47 H47B 108.3
C48 C47 H47B 108.3
H47A C47 H47B 107.4
C68 C48 C49 110.4(3)
C68 C48 C47 110.0(3)
C49 C48 C47 110.5(3)
C68 C48 C85 107.9(3)
C49 C48 C85 109.2(3)
C47 C48 C85 108.7(3)
C70 C49 N9 106.3(3)
C70 C49 C48 133.0(3)
N9 C49 C48 120.7(3)
C69 C50 N9 106.4(3)
C69 C50 C51 132.4(4)
N9 C50 C51 121.2(3)
N10 C51 C50 115.2(3)
N10 C51 H51A 108.5
C50 C51 H51A 108.5
N10 C51 H51B 108.5
C50 C51 H51B 108.5
H51A C51 H51B 107.5
N10 C52 C53 113.8(3)
N10 C52 H52A 108.8
C53 C52 H52A 108.8
N10 C52 H52B 108.8
C53 C52 H52B 108.8
H52A C52 H52B 107.7
N11 C53 C84 107.0(3)
N11 C53 C52 121.5(3)
C84 C53 C52 131.6(3)
C83 C54 N11 107.1(3)
C83 C54 C55 131.9(3)
N11 C54 C55 121.0(3)
C54 C55 C76 110.9(3)
C54 C55 C56 108.9(3)
C76 C55 C56 108.6(3)
C54 C55 C81 108.3(3)
C76 C55 C81 110.0(3)
C56 C55 C81 110.1(3)
C57 C56 C55 115.2(3)
C57 C56 H56A 108.5
C55 C56 H56A 108.5
C57 C56 H56B 108.5
C55 C56 H56B 108.5
H56A C56 H56B 107.5
C56 C57 H57A 109.5
C56 C57 H57B 109.5
H57A C57 H57B 109.5
C56 C57 H57C 109.5
H57A C57 H57C 109.5
H57B C57 H57C 109.5
C59 C58 H58A 109.5
C59 C58 H58B 109.5
H58A C58 H58B 109.5
C59 C58 H58C 109.5
H58A C58 H58C 109.5
H58B C58 H58C 109.5
C58 C59 C60 113.8(3)
C58 C59 H59A 108.8
C60 C59 H59A 108.8
C58 C59 H59B 108.8
C60 C59 H59B 108.8
H59A C59 H59B 107.7
C73 C60 C63 111.4(3)
C73 C60 C61 108.9(3)
C63 C60 C61 110.0(3)
C73 C60 C59 108.8(3)
C63 C60 C59 107.0(3)
C61 C60 C59 110.8(3)
C62 C61 C60 115.1(3)
C62 C61 H61A 108.5
C60 C61 H61A 108.5
C62 C61 H61B 108.5
C60 C61 H61B 108.5
H61A C61 H61B 107.5
C61 C62 H62A 109.5
C61 C62 H62B 109.5
H62A C62 H62B 109.5
C61 C62 H62C 109.5
H62A C62 H62C 109.5
H62B C62 H62C 109.5
C90 C63 N12 107.0(3)
C90 C63 C60 131.9(4)
N12 C63 C60 121.2(3)
C89 C64 N12 106.6(3)
C89 C64 C65 131.6(3)
N12 C64 C65 121.8(3)
C64 C65 N13 113.7(3)
C64 C65 H65A 108.8
N13 C65 H65A 108.8
C64 C65 H65B 108.8
N13 C65 H65B 108.8
H65A C65 H65B 107.7
N13 C66 C67 115.3(3)
N13 C66 H66A 108.5
C67 C66 H66A 108.5
N13 C66 H66B 108.5
C67 C66 H66B 108.5
H66A C66 H66B 107.5
C88 C67 N14 106.6(3)
C88 C67 C66 131.4(4)
N14 C67 C66 121.9(3)
N14 C68 C87 106.5(4)
N14 C68 C48 122.3(3)
C87 C68 C48 131.1(4)
C50 C69 C70 108.1(4)
C50 C69 H69 126.0
C70 C69 H69 126.0
C49 C70 C69 108.3(3)
C49 C70 H70 125.8
C69 C70 H70 125.8
C72 C71 N10 114.5(3)
C72 C71 H71A 108.6
N10 C71 H71A 108.6
C72 C71 H71B 108.6
N10 C71 H71B 108.6
H71A C71 H71B 107.6
C75 C72 N15 107.4(3)
C75 C72 C71 130.5(4)
N15 C72 C71 122.1(3)
N15 C73 C74 106.7(3)
N15 C73 C60 122.5(3)
C74 C73 C60 130.5(3)
C73 C74 C75 107.1(3)
C73 C74 H74 126.5
C75 C74 H74 126.5
C72 C75 C74 108.3(4)
C72 C75 H75 125.8
C74 C75 H75 125.8
C80 C76 N16 106.3(3)
C80 C76 C55 132.1(3)
N16 C76 C55 121.4(3)
C79 C77 N16 107.0(3)
C79 C77 C78 131.7(4)
N16 C77 C78 121.3(3)
N13 C78 C77 114.6(3)
N13 C78 H78A 108.6
C77 C78 H78A 108.6
N13 C78 H78B 108.6
C77 C78 H78B 108.6
H78A C78 H78B 107.6
C77 C79 C80 107.4(3)
C77 C79 H79 126.3
C80 C79 H79 126.3
C76 C80 C79 108.8(3)
C76 C80 H80 125.6
C79 C80 H80 125.6
C82 C81 C55 115.1(3)
C82 C81 H81A 108.5
C55 C81 H81A 108.5
C82 C81 H81B 108.5
C55 C81 H81B 108.5
H81A C81 H81B 107.5
C81 C82 H82A 109.5
C81 C82 H82B 109.5
H82A C82 H82B 109.5
C81 C82 H82C 109.5
H82A C82 H82C 109.5
H82B C82 H82C 109.5
C54 C83 C84 107.9(3)
C54 C83 H83 126.0
C84 C83 H83 126.0
C53 C84 C83 107.5(3)
C53 C84 H84 126.3
C83 C84 H84 126.3
C86 C85 C48 114.7(3)
C86 C85 H85A 108.6
C48 C85 H85A 108.6
C86 C85 H85B 108.6
C48 C85 H85B 108.6
H85A C85 H85B 107.6
C85 C86 H86A 109.5
C85 C86 H86B 109.5
H86A C86 H86B 109.5
C85 C86 H86C 109.5
H86A C86 H86C 109.5
H86B C86 H86C 109.5
C68 C87 C88 107.3(4)
C68 C87 H87 126.3
C88 C87 H87 126.3
C67 C88 C87 108.5(4)
C67 C88 H88 125.7
C87 C88 H88 125.7
C64 C89 C90 108.2(3)
C64 C89 H89 125.9
C90 C89 H89 125.9
C63 C90 C89 107.8(3)
C63 C90 H90 126.1
C89 C90 H90 126.1

loop_
_geom_bond_atom_site_label_1
_geom_bond_atom_site_label_2
_geom_bond_distance
O1W H1W1 0.8502
O1W H2W1 0.8497
O2W H1W2 0.8498
O2W H2W2 0.8498
O3W H1W3 0.8501
O3W H2W3 0.8502
O4W H1W4 0.8500
O4W H2W4 0.8502
O5W H1W5 0.8500
O5W H2W5 0.8500
O7W H1W7 0.8498
O7W H2W7 0.8499
N1 C4 1.378(5)
N1 C5 1.382(5)
N1 H1 0.8800
N2 C17 1.482(5)
N2 C7 1.482(5)
N2 C6 1.488(5)
N3 C8 1.367(5)
N3 C9 1.369(5)
N3 H3 0.8800
N4 C18 1.371(5)
N4 C19 1.376(5)
N4 H4 0.8800
N5 C24 1.364(5)
N5 C23 1.370(5)
N5 H5 0.8800
N6 C28 1.479(5)
N6 C27 1.478(5)
N6 C37 1.482(5)
N7 C29 1.364(5)
N7 C30 1.370(5)
N7 H7 0.8800
N8 C39 1.370(5)
N8 C38 1.374(5)
N8 H8 0.8800
N9 C50 1.377(5)
N9 C49 1.376(5)
N9 H9 0.8800
N10 C52 1.475(5)
N10 C51 1.480(5)
N10 C71 1.487(5)
N11 C54 1.367(5)
N11 C53 1.371(5)
N11 H11 0.8800
N12 C64 1.374(4)
N12 C63 1.376(5)
N12 H12 0.8800
N13 C66 1.476(5)
N13 C78 1.476(5)
N13 C65 1.486(5)
N14 C67 1.371(5)
N14 C68 1.370(5)
N14 H14 0.8800
N15 C72 1.369(5)
N15 C73 1.375(5)
N15 H15 0.8800
N16 C77 1.375(5)
N16 C76 1.375(5)
N16 H16 0.8800
C1 C2 1.523(5)
C1 H1A 0.9800
C1 H1B 0.9800
C1 H1C 0.9800
C2 C3 1.548(5)
C2 H2A 0.9900
C2 H2B 0.9900
C3 C4 1.515(5)
C3 C30 1.518(6)
C3 C31 1.553(5)
C4 C34 1.365(5)
C5 C33 1.350(5)
C5 C6 1.486(5)
C6 H6A 0.9900
C6 H6B 0.9900
C7 C8 1.476(5)
C7 H7A 0.9900
C7 H7B 0.9900
C8 C15 1.369(5)
C9 C16 1.368(5)
C9 C10 1.515(5)
C10 C39 1.513(5)
C10 C14 1.546(5)
C10 C11 1.546(5)
C11 C12 1.519(6)
C11 H11A 0.9900
C11 H11B 0.9900
C12 H12A 0.9800
C12 H12B 0.9800
C12 H12C 0.9800
C13 C14 1.514(6)
C13 H13A 0.9800
C13 H13B 0.9800
C13 H13C 0.9800
C14 H14A 0.9900
C14 H14B 0.9900
C15 C16 1.401(6)
C15 H15A 0.9500
C16 H16A 0.9500
C17 C18 1.484(5)
C17 H17A 0.9900
C17 H17B 0.9900
C18 C21 1.356(5)
C19 C20 1.362(6)
C19 C22 1.511(6)
C20 C21 1.413(6)
C20 H20 0.9500
C21 H21 0.9500
C22 C23 1.512(6)
C22 C44 1.557(6)
C22 C42 1.560(5)
C23 C26 1.366(5)
C24 C25 1.362(5)
C24 C27 1.479(5)
C25 C26 1.421(5)
C25 H25 0.9500
C26 H26 0.9500
C27 H27A 0.9900
C27 H27B 0.9900
C28 C29 1.492(5)
C28 H28A 0.9900
C28 H28B 0.9900
C29 C36 1.363(5)
C30 C35 1.366(5)
C31 C32 1.510(5)
C31 H31A 0.9900
C31 H31B 0.9900
C32 H32A 0.9800
C32 H32B 0.9800
C32 H32C 0.9800
C33 C34 1.411(5)
C33 H33 0.9500
C34 H34 0.9500
C35 C36 1.425(6)
C35 H35 0.9500
C36 H36 0.9500
C37 C38 1.498(5)
C37 H37A 0.9900
C37 H37B 0.9900
C38 C41 1.354(5)
C39 C40 1.366(5)
C40 C41 1.410(5)
C40 H40 0.9500
C41 H41 0.9500
C42 C43 1.522(5)
C42 H42A 0.9900
C42 H42B 0.9900
C43 H43A 0.9800
C43 H43B 0.9800
C43 H43C 0.9800
C44 C45 1.511(6)
C44 H44A 0.9900
C44 H44B 0.9900
C45 H45A 0.9800
C45 H45B 0.9800
C45 H45C 0.9800
C46 C47 1.506(6)
C46 H46A 0.9800
C46 H46B 0.9800
C46 H46C 0.9800
C47 C48 1.537(5)
C47 H47A 0.9900
C47 H47B 0.9900
C48 C68 1.516(6)
C48 C49 1.517(5)
C48 C85 1.553(5)
C49 C70 1.368(6)
C50 C69 1.367(5)
C50 C51 1.486(5)
C51 H51A 0.9900
C51 H51B 0.9900
C52 C53 1.484(5)
C52 H52A 0.9900
C52 H52B 0.9900
C53 C84 1.371(5)
C54 C83 1.364(5)
C54 C55 1.511(5)
C55 C76 1.514(5)
C55 C56 1.555(5)
C55 C81 1.554(5)
C56 C57 1.518(6)
C56 H56A 0.9900
C56 H56B 0.9900
C57 H57A 0.9800
C57 H57B 0.9800
C57 H57C 0.9800
C58 C59 1.534(5)
C58 H58A 0.9800
C58 H58B 0.9800
C58 H58C 0.9800
C59 C60 1.564(5)
C59 H59A 0.9900
C59 H59B 0.9900
C60 C73 1.497(5)
C60 C63 1.515(5)
C60 C61 1.547(5)
C61 C62 1.520(6)
C61 H61A 0.9900
C61 H61B 0.9900
C62 H62A 0.9800
C62 H62B 0.9800
C62 H62C 0.9800
C63 C90 1.359(5)
C64 C89 1.363(5)
C64 C65 1.478(5)
C65 H65A 0.9900
C65 H65B 0.9900
C66 C67 1.486(5)
C66 H66A 0.9900
C66 H66B 0.9900
C67 C88 1.364(5)
C68 C87 1.382(6)
C69 C70 1.415(5)
C69 H69 0.9500
C70 H70 0.9500
C71 C72 1.480(5)
C71 H71A 0.9900
C71 H71B 0.9900
C72 C75 1.360(5)
C73 C74 1.388(5)
C74 C75 1.418(6)
C74 H74 0.9500
C75 H75 0.9500
C76 C80 1.352(5)
C77 C79 1.357(5)
C77 C78 1.494(5)
C78 H78A 0.9900
C78 H78B 0.9900
C79 C80 1.415(6)
C79 H79 0.9500
C80 H80 0.9500
C81 C82 1.514(5)
C81 H81A 0.9900
C81 H81B 0.9900
C82 H82A 0.9800
C82 H82B 0.9800
C82 H82C 0.9800
C83 C84 1.420(5)
C83 H83 0.9500
C84 H84 0.9500
C85 C86 1.533(6)
C85 H85A 0.9900
C85 H85B 0.9900
C86 H86A 0.9800
C86 H86B 0.9800
C86 H86C 0.9800
C87 C88 1.412(6)
C87 H87 0.9500
C88 H88 0.9500
C89 C90 1.417(5)
C89 H89 0.9500
C90 H90 0.9500

loop_
_geom_torsion_atom_site_label_1
_geom_torsion_atom_site_label_2
_geom_torsion_atom_site_label_3
_geom_torsion_atom_site_label_4
_geom_torsion
C1 C2 C3 C4 62.8(4)
C1 C2 C3 C30 -174.8(3)
C1 C2 C3 C31 -56.9(4)
C5 N1 C4 C34 0.0(4)
C5 N1 C4 C3 -175.6(3)
C30 C3 C4 C34 127.2(4)
C2 C3 C4 C34 -112.1(4)
C31 C3 C4 C34 7.1(6)
C30 C3 C4 N1 -58.4(5)
C2 C3 C4 N1 62.2(4)
C31 C3 C4 N1 -178.5(3)
C4 N1 C5 C33 0.4(4)
C4 N1 C5 C6 -178.5(3)
C33 C5 C6 N2 -89.8(5)
N1 C5 C6 N2 88.7(4)
C17 N2 C6 C5 -169.2(3)
C7 N2 C6 C5 71.3(4)
C17 N2 C7 C8 60.6(4)
C6 N2 C7 C8 -179.5(3)
C9 N3 C8 C15 -0.7(4)
C9 N3 C8 C7 179.4(3)
N2 C7 C8 N3 69.7(5)
N2 C7 C8 C15 -110.2(4)
C8 N3 C9 C16 0.4(4)
C8 N3 C9 C10 -173.2(3)
N3 C9 C10 C39 -18.7(5)
C16 C9 C10 C39 169.3(4)
N3 C9 C10 C14 102.6(4)
C16 C9 C10 C14 -69.4(5)
N3 C9 C10 C11 -139.2(4)
C16 C9 C10 C11 48.8(5)
C39 C10 C11 C12 63.8(4)
C9 C10 C11 C12 -173.7(3)
C14 C10 C11 C12 -56.2(4)
C39 C10 C14 C13 70.5(4)
C9 C10 C14 C13 -52.3(4)
C11 C10 C14 C13 -170.0(3)
N3 C8 C15 C16 0.7(4)
C7 C8 C15 C16 -179.4(4)
N3 C9 C16 C15 0.0(4)
C10 C9 C16 C15 173.0(4)
C8 C15 C16 C9 -0.4(5)
C7 N2 C17 C18 -177.3(3)
C6 N2 C17 C18 63.2(4)
C19 N4 C18 C21 -0.6(4)
C19 N4 C18 C17 -177.7(3)
N2 C17 C18 C21 -90.4(5)
N2 C17 C18 N4 86.1(4)
C18 N4 C19 C20 1.1(4)
C18 N4 C19 C22 -176.9(3)
N4 C19 C20 C21 -1.2(4)
C22 C19 C20 C21 176.6(4)
N4 C18 C21 C20 -0.2(4)
C17 C18 C21 C20 176.7(4)
C19 C20 C21 C18 0.9(4)
C20 C19 C22 C23 144.8(4)
N4 C19 C22 C23 -37.6(5)
C20 C19 C22 C44 25.0(6)
N4 C19 C22 C44 -157.5(3)
C20 C19 C22 C42 -95.5(5)
N4 C19 C22 C42 82.1(4)
C24 N5 C23 C26 -0.3(4)
C24 N5 C23 C22 -175.6(3)
C19 C22 C23 C26 140.3(4)
C44 C22 C23 C26 -100.2(5)
C42 C22 C23 C26 20.3(5)
C19 C22 C23 N5 -45.7(5)
C44 C22 C23 N5 73.7(4)
C42 C22 C23 N5 -165.8(3)
C23 N5 C24 C25 0.5(4)
C23 N5 C24 C27 -177.1(3)
N5 C24 C25 C26 -0.5(4)
C27 C24 C25 C26 176.9(4)
N5 C23 C26 C25 0.0(4)
C22 C23 C26 C25 174.7(4)
C24 C25 C26 C23 0.3(4)
N5 C24 C27 N6 85.8(4)
C25 C24 C27 N6 -91.2(5)
C28 N6 C27 C24 -175.5(3)
C37 N6 C27 C24 65.7(4)
C27 N6 C28 C29 60.9(4)
C37 N6 C28 C29 179.9(3)
C30 N7 C29 C36 0.0(4)
C30 N7 C29 C28 179.8(3)
N6 C28 C29 N7 70.9(5)
N6 C28 C29 C36 -109.3(5)
C29 N7 C30 C35 -0.1(4)
C29 N7 C30 C3 -174.2(3)
C4 C3 C30 C35 171.8(4)
C2 C3 C30 C35 51.1(5)
C31 C3 C30 C35 -67.2(5)
C4 C3 C30 N7 -15.5(5)
C2 C3 C30 N7 -136.2(3)
C31 C3 C30 N7 105.5(4)
C4 C3 C31 C32 72.9(4)
C30 C3 C31 C32 -49.5(4)
C2 C3 C31 C32 -167.8(3)
N1 C5 C33 C34 -0.6(4)
C6 C5 C33 C34 178.1(4)
N1 C4 C34 C33 -0.4(4)
C3 C4 C34 C33 174.6(4)
C5 C33 C34 C4 0.6(4)
N7 C30 C35 C36 0.2(4)
C3 C30 C35 C36 173.7(4)
N7 C29 C36 C35 0.1(4)
C28 C29 C36 C35 -179.7(4)
C30 C35 C36 C29 -0.2(5)
C28 N6 C37 C38 70.1(4)
C27 N6 C37 C38 -170.8(3)
C39 N8 C38 C41 0.7(4)
C39 N8 C38 C37 -179.9(3)
N6 C37 C38 C41 -93.7(5)
N6 C37 C38 N8 87.0(4)
C38 N8 C39 C40 -0.5(4)
C38 N8 C39 C10 -175.9(3)
C9 C10 C39 C40 133.0(4)
C14 C10 C39 C40 12.8(6)
C11 C10 C39 C40 -106.9(5)
C9 C10 C39 N8 -52.8(5)
C14 C10 C39 N8 -173.0(3)
C11 C10 C39 N8 67.4(4)
N8 C39 C40 C41 0.1(4)
C10 C39 C40 C41 175.0(4)
N8 C38 C41 C40 -0.7(4)
C37 C38 C41 C40 180.0(4)
C39 C40 C41 C38 0.4(4)
C19 C22 C42 C43 66.7(4)
C23 C22 C42 C43 -172.5(3)
C44 C22 C42 C43 -52.6(4)
C19 C22 C44 C45 -177.3(3)
C23 C22 C44 C45 62.1(4)
C42 C22 C44 C45 -57.5(5)
C46 C47 C48 C68 -49.2(5)
C46 C47 C48 C49 73.0(5)
C46 C47 C48 C85 -167.3(4)
C50 N9 C49 C70 0.8(4)
C50 N9 C49 C48 -176.6(3)
C68 C48 C49 C70 130.7(4)
C47 C48 C49 C70 8.8(6)
C85 C48 C49 C70 -110.7(5)
C68 C48 C49 N9 -52.7(4)
C47 C48 C49 N9 -174.7(3)
C85 C48 C49 N9 65.8(4)
C49 N9 C50 C69 -1.0(4)
C49 N9 C50 C51 179.8(3)
C52 N10 C51 C50 73.4(4)
C71 N10 C51 C50 -167.3(3)
C69 C50 C51 N10 -88.2(5)
N9 C50 C51 N10 90.7(4)
C51 N10 C52 C53 -172.1(3)
C71 N10 C52 C53 68.0(4)
C54 N11 C53 C84 -0.3(4)
C54 N11 C53 C52 -178.7(3)
N10 C52 C53 N11 91.6(4)
N10 C52 C53 C84 -86.3(5)
C53 N11 C54 C83 0.9(4)
C53 N11 C54 C55 -177.0(3)
C83 C54 C55 C76 136.5(4)
N11 C54 C55 C76 -46.2(5)
C83 C54 C55 C56 -104.0(5)
N11 C54 C55 C56 73.3(4)
C83 C54 C55 C81 15.8(6)
N11 C54 C55 C81 -166.9(3)
C54 C55 C56 C57 65.0(4)
C76 C55 C56 C57 -174.1(3)
C81 C55 C56 C57 -53.6(4)
C58 C59 C60 C73 58.2(4)
C58 C59 C60 C63 178.7(3)
C58 C59 C60 C61 -61.4(4)
C73 C60 C61 C62 -170.3(3)
C63 C60 C61 C62 67.4(4)
C59 C60 C61 C62 -50.6(4)
C64 N12 C63 C90 0.7(4)
C64 N12 C63 C60 -178.2(3)
C73 C60 C63 C90 136.8(4)
C61 C60 C63 C90 -102.3(5)
C59 C60 C63 C90 18.0(5)
C73 C60 C63 N12 -44.5(5)
C61 C60 C63 N12 76.3(4)
C59 C60 C63 N12 -163.4(3)
C63 N12 C64 C89 -0.2(4)
C63 N12 C64 C65 -179.6(3)
C89 C64 C65 N13 -91.6(5)
N12 C64 C65 N13 87.7(4)
C66 N13 C65 C64 -168.6(3)
C78 N13 C65 C64 71.8(4)
C78 N13 C66 C67 -173.4(3)
C65 N13 C66 C67 67.8(4)
C68 N14 C67 C88 -0.2(4)
C68 N14 C67 C66 -177.4(3)
N13 C66 C67 C88 -88.2(5)
N13 C66 C67 N14 88.2(4)
C67 N14 C68 C87 1.0(4)
C67 N14 C68 C48 -176.1(3)
C49 C48 C68 N14 -38.3(5)
C47 C48 C68 N14 83.9(4)
C85 C48 C68 N14 -157.6(3)
C49 C48 C68 C87 145.4(4)
C47 C48 C68 C87 -92.3(5)
C85 C48 C68 C87 26.2(5)
N9 C50 C69 C70 0.8(4)
C51 C50 C69 C70 179.8(4)
N9 C49 C70 C69 -0.2(4)
C48 C49 C70 C69 176.6(4)
C50 C69 C70 C49 -0.4(4)
C52 N10 C71 C72 -169.0(3)
C51 N10 C71 C72 71.0(4)
C73 N15 C72 C75 -1.1(4)
C73 N15 C72 C71 178.8(3)
N10 C71 C72 C75 -95.6(5)
N10 C71 C72 N15 84.5(4)
C72 N15 C73 C74 1.8(4)
C72 N15 C73 C60 -172.3(3)
C63 C60 C73 N15 -43.3(5)
C61 C60 C73 N15 -164.8(3)
C59 C60 C73 N15 74.4(4)
C63 C60 C73 C74 144.1(4)
C61 C60 C73 C74 22.7(5)
C59 C60 C73 C74 -98.2(5)
N15 C73 C74 C75 -1.8(4)
C60 C73 C74 C75 171.7(4)
N15 C72 C75 C74 -0.1(4)
C71 C72 C75 C74 -180.0(4)
C73 C74 C75 C72 1.2(5)
C77 N16 C76 C80 0.5(4)
C77 N16 C76 C55 -175.1(3)
C54 C55 C76 C80 142.6(4)
C56 C55 C76 C80 22.9(6)
C81 C55 C76 C80 -97.7(5)
C54 C55 C76 N16 -43.0(5)
C56 C55 C76 N16 -162.7(3)
C81 C55 C76 N16 76.7(4)
C76 N16 C77 C79 -0.5(4)
C76 N16 C77 C78 176.7(3)
C66 N13 C78 C77 70.3(4)
C65 N13 C78 C77 -170.1(3)
C79 C77 C78 N13 -96.5(5)
N16 C77 C78 N13 87.1(4)
N16 C77 C79 C80 0.2(4)
C78 C77 C79 C80 -176.6(4)
N16 C76 C80 C79 -0.4(4)
C55 C76 C80 C79 174.6(4)
C77 C79 C80 C76 0.1(5)
C54 C55 C81 C82 -173.1(3)
C76 C55 C81 C82 65.6(4)
C56 C55 C81 C82 -54.0(4)
N11 C54 C83 C84 -1.0(4)
C55 C54 C83 C84 176.5(4)
N11 C53 C84 C83 -0.3(4)
C52 C53 C84 C83 177.9(4)
C54 C83 C84 C53 0.9(4)
C68 C48 C85 C86 -177.3(3)
C49 C48 C85 C86 62.6(4)
C47 C48 C85 C86 -58.0(4)
N14 C68 C87 C88 -1.3(4)
C48 C68 C87 C88 175.3(4)
N14 C67 C88 C87 -0.7(4)
C66 C67 C88 C87 176.2(4)
C68 C87 C88 C67 1.3(4)
N12 C64 C89 C90 -0.5(4)
C65 C64 C89 C90 178.9(4)
N12 C63 C90 C89 -1.0(4)
C60 C63 C90 C89 177.8(4)
C64 C89 C90 C63 0.9(4)
